data_4307764
loop_
_publ_author_name
'Zhi-Guo Gu'
'Wei Liu'
'Qiao-Fang Yang'
'Xin-Hui Zhou'
'Jing-Lin Zuo'
'Xiao-Zeng You'

_publ_section_title
;
Cyano-Bridged FeIII2CuII3 and FeIII4NiII4 Complexes: Syntheses, Structures,
and Magnetic Properties
;
_journal_name_full 'Inorganic Chemistry'
_journal_page_first 3236
_journal_page_last 3244
_journal_paper_doi 10.1021/ic062267q
_journal_volume 46
_journal_year 2007
_chemical_formula_sum 'C44 H60 B Fe N12 O'
_chemical_formula_weight 839.70
_chemical_name_systematic
; 
 ? 
;
_space_group_IT_number 2
_symmetry_cell_setting triclinic
_symmetry_space_group_name_Hall '-P 1'
_symmetry_space_group_name_H-M 'P -1'
_atom_sites_solution_hydrogens geom
_atom_sites_solution_primary direct
_atom_sites_solution_secondary difmap
_audit_creation_method SHELXL-97
_cell_angle_alpha 95.431(5)
_cell_angle_beta 109.997(4)
_cell_angle_gamma 106.291(4)
_cell_formula_units_Z 2
_cell_length_a 12.003(3)
_cell_length_b 13.907(3)
_cell_length_c 16.065(4)
_cell_measurement_reflns_used 3643
_cell_measurement_temperature 298(2)
_cell_measurement_theta_max 24.8
_cell_measurement_theta_min 2.4
_cell_volume 2364.2(10)
_computing_cell_refinement SMART
_computing_data_collection 'SMART (Bruker, 2000)'
_computing_data_reduction 'SAINT (Bruker, 2000)'
_computing_molecular_graphics SHELXTL
_computing_publication_material SHELXTL
_computing_structure_refinement SHELXTL
_computing_structure_solution 'SHELXTL (Bruker, 2000)'
_diffrn_ambient_temperature 298(2)
_diffrn_measured_fraction_theta_full 0.972
_diffrn_measured_fraction_theta_max 0.972
_diffrn_measurement_device_type 'Bruker Smart Aepex CCD area detector'
_diffrn_measurement_method 'phi and omega scans'
_diffrn_radiation_monochromator graphite
_diffrn_radiation_source 'fine-focus sealed tube'
_diffrn_radiation_type MoK\a
_diffrn_radiation_wavelength 0.71073
_diffrn_reflns_av_R_equivalents 0.0315
_diffrn_reflns_av_sigmaI/netI 0.0760
_diffrn_reflns_limit_h_max 13
_diffrn_reflns_limit_h_min -14
_diffrn_reflns_limit_k_max 17
_diffrn_reflns_limit_k_min -14
_diffrn_reflns_limit_l_max 19
_diffrn_reflns_limit_l_min -14
_diffrn_reflns_number 12658
_diffrn_reflns_theta_full 26.00
_diffrn_reflns_theta_max 26.00
_diffrn_reflns_theta_min 1.92
_exptl_absorpt_coefficient_mu 0.364
_exptl_absorpt_correction_T_max 0.9176
_exptl_absorpt_correction_T_min 0.8985
_exptl_absorpt_correction_type multi-scan
_exptl_absorpt_process_details 'SADABS, Bruker(2000)'
_exptl_crystal_colour 'black brown'
_exptl_crystal_density_diffrn 1.180
_exptl_crystal_density_method 'not measured'
_exptl_crystal_description block
_exptl_crystal_F_000 894
_exptl_crystal_size_max 0.30
_exptl_crystal_size_mid 0.26
_exptl_crystal_size_min 0.24
_refine_diff_density_max 0.475
_refine_diff_density_min -0.343
_refine_diff_density_rms 0.048
_refine_ls_extinction_method none
_refine_ls_goodness_of_fit_ref 1.047
_refine_ls_hydrogen_treatment mixed
_refine_ls_matrix_type full
_refine_ls_number_parameters 538
_refine_ls_number_reflns 9035
_refine_ls_number_restraints 0
_refine_ls_restrained_S_all 1.047
_refine_ls_R_factor_all 0.0958
_refine_ls_R_factor_gt 0.0586
_refine_ls_shift/su_max 0.000
_refine_ls_shift/su_mean 0.000
_refine_ls_structure_factor_coef Fsqd
_refine_ls_weighting_details 'calc w=1/[\s^2^(Fo^2^)+(0.0400P)^2^+0.8800P] where P=(Fo^2^+2Fc^2^)/3'
_refine_ls_weighting_scheme calc
_refine_ls_wR_factor_gt 0.1130
_refine_ls_wR_factor_ref 0.1199
_reflns_number_gt 6112
_reflns_number_total 9035
_reflns_threshold_expression >2sigma(I)
_cod_data_source_file ic062267qsi20061128_102604.cif
_cod_data_source_block p-1
_cod_database_code 4307764

loop_
_symmetry_equiv_pos_as_xyz
'x, y, z'
'-x, -y, -z'

loop_
_atom_site_label
_atom_site_type_symbol
_atom_site_fract_x
_atom_site_fract_y
_atom_site_fract_z
_atom_site_U_iso_or_equiv
_atom_site_adp_type
_atom_site_occupancy
_atom_site_symmetry_multiplicity
_atom_site_calc_flag
_atom_site_refinement_flags
_atom_site_disorder_assembly
_atom_site_disorder_group
B1 B 0.2295(3) -0.0221(2) 0.7516(2) 0.0386(7) Uani 1 1 d . . .
H1 H 0.2160 -0.0948 0.7318 0.046 Uiso 1 1 d R . .
C1 C 0.3096(3) 0.2738(2) 0.9342(2) 0.0457(7) Uani 1 1 d . . .
C2 C 0.1500(3) 0.2750(2) 0.7719(2) 0.0457(7) Uani 1 1 d . . .
C3 C 0.3935(3) 0.3204(2) 0.8048(2) 0.0531(8) Uani 1 1 d . . .
C4 C 0.2023(3) 0.1640(2) 0.61141(19) 0.0426(7) Uani 1 1 d . . .
H4 H 0.2053 0.2303 0.6048 0.051 Uiso 1 1 calc R . .
C5 C 0.1708(3) 0.0821(2) 0.5403(2) 0.0458(7) Uani 1 1 d . . .
C6 C 0.1345(3) 0.0667(3) 0.4461(2) 0.0524(8) Uani 1 1 d . . .
H6 H 0.1292 0.1206 0.4165 0.063 Uiso 1 1 calc R . .
C7 C 0.1074(3) -0.0287(3) 0.3994(2) 0.0507(8) Uani 1 1 d . . .
H7 H 0.0829 -0.0398 0.3368 0.061 Uiso 1 1 calc R . .
C8 C 0.1147(3) -0.1103(3) 0.4418(2) 0.0577(9) Uani 1 1 d . . .
H8 H 0.0951 -0.1746 0.4068 0.069 Uiso 1 1 calc R . .
C9 C 0.1499(3) -0.0988(3) 0.5331(2) 0.0550(8) Uani 1 1 d . . .
H9 H 0.1546 -0.1536 0.5616 0.066 Uiso 1 1 calc R . .
C10 C 0.1785(2) -0.0008(2) 0.58196(18) 0.0419(7) Uani 1 1 d . . .
C11 C 0.5121(3) 0.1671(3) 0.91712(19) 0.0467(7) Uani 1 1 d . . .
H11 H 0.5576 0.2343 0.9491 0.056 Uiso 1 1 calc R . .
C12 C 0.5561(3) 0.0851(3) 0.92565(19) 0.0467(7) Uani 1 1 d . . .
C13 C 0.6692(3) 0.0716(3) 0.9807(2) 0.0466(7) Uani 1 1 d . . .
H13 H 0.7365 0.1262 1.0222 0.056 Uiso 1 1 calc R . .
C14 C 0.6744(3) -0.0241(3) 0.9701(2) 0.0564(8) Uani 1 1 d . . .
H14 H 0.7474 -0.0351 1.0054 0.068 Uiso 1 1 calc R . .
C15 C 0.5762(4) -0.1062(3) 0.9091(3) 0.0691(10) Uani 1 1 d . . .
H15 H 0.5850 -0.1706 0.9048 0.083 Uiso 1 1 calc R . .
C16 C 0.4687(4) -0.0962(3) 0.8558(2) 0.0586(9) Uani 1 1 d . . .
H16 H 0.4031 -0.1519 0.8145 0.070 Uiso 1 1 calc R . .
C17 C 0.4594(3) 0.0018(2) 0.86502(19) 0.0429(7) Uani 1 1 d . . .
C18 C 0.0561(2) 0.0834(2) 0.85832(18) 0.0411(6) Uani 1 1 d . . .
H18 H 0.0412 0.1395 0.8830 0.049 Uiso 1 1 calc R . .
C19 C -0.0098(3) -0.0184(2) 0.8513(2) 0.0452(7) Uani 1 1 d . . .
C20 C -0.1088(3) -0.0700(3) 0.8760(2) 0.0601(9) Uani 1 1 d . . .
H20 H -0.1457 -0.0332 0.9031 0.072 Uiso 1 1 calc R . .
C21 C -0.1483(4) -0.1705(3) 0.8603(3) 0.0705(11) Uani 1 1 d . . .
H21 H -0.2134 -0.2048 0.8768 0.085 Uiso 1 1 calc R . .
C22 C -0.0939(4) -0.2272(3) 0.8187(2) 0.0657(10) Uani 1 1 d . . .
H22 H -0.1252 -0.2983 0.8077 0.079 Uiso 1 1 calc R . .
C23 C 0.0028(3) -0.1817(2) 0.7941(2) 0.0588(9) Uani 1 1 d . . .
H23 H 0.0395 -0.2196 0.7678 0.071 Uiso 1 1 calc R . .
C24 C 0.0438(3) -0.0743(2) 0.81064(19) 0.0395(6) Uani 1 1 d . . .
C25 C 0.0239(4) 0.4074(3) 0.3885(3) 0.0780(11) Uani 1 1 d . . .
H25A H 0.0088 0.3666 0.3316 0.117 Uiso 1 1 calc R . .
H25B H -0.0526 0.3914 0.3991 0.117 Uiso 1 1 calc R . .
H25C H 0.0870 0.3930 0.4363 0.117 Uiso 1 1 calc R . .
C26 C 0.0671(4) 0.5156(3) 0.3860(3) 0.0668(10) Uani 1 1 d . . .
H26A H 0.0990 0.5553 0.4473 0.080 Uiso 1 1 calc R . .
H26B H -0.0049 0.5330 0.3502 0.080 Uiso 1 1 calc R . .
C27 C 0.1685(4) 0.5486(3) 0.3478(3) 0.0710(10) Uani 1 1 d . . .
H27A H 0.2382 0.5257 0.3787 0.085 Uiso 1 1 calc R . .
H27B H 0.1346 0.5171 0.2839 0.085 Uiso 1 1 calc R . .
C28 C 0.2139(3) 0.6614(3) 0.3598(2) 0.0585(9) Uani 1 1 d . . .
H28A H 0.2440 0.6913 0.4238 0.070 Uiso 1 1 calc R . .
H28B H 0.1429 0.6826 0.3285 0.070 Uiso 1 1 calc R . .
C29 C 0.6554(4) 0.6732(3) 0.6017(3) 0.0707(10) Uani 1 1 d . . .
H29A H 0.6862 0.7458 0.6253 0.106 Uiso 1 1 calc R . .
H29B H 0.7243 0.6472 0.6189 0.106 Uiso 1 1 calc R . .
H29C H 0.5951 0.6402 0.6256 0.106 Uiso 1 1 calc R . .
C30 C 0.5950(4) 0.6525(3) 0.5018(3) 0.0693(10) Uani 1 1 d . . .
H30A H 0.5611 0.5789 0.4793 0.083 Uiso 1 1 calc R . .
H30B H 0.6593 0.6797 0.4784 0.083 Uiso 1 1 calc R . .
C31 C 0.4927(4) 0.6955(3) 0.4646(3) 0.0783(12) Uani 1 1 d . . .
H31A H 0.4308 0.6715 0.4908 0.094 Uiso 1 1 calc R . .
H31B H 0.5277 0.7695 0.4842 0.094 Uiso 1 1 calc R . .
C32 C 0.4287(4) 0.6703(3) 0.3669(2) 0.0618(9) Uani 1 1 d . . .
H32A H 0.4000 0.5963 0.3473 0.074 Uiso 1 1 calc R . .
H32B H 0.4900 0.6987 0.3413 0.074 Uiso 1 1 calc R . .
C33 C 0.0131(4) 0.6745(3) 0.0129(3) 0.0842(12) Uani 1 1 d . . .
H33A H -0.0550 0.6541 0.0331 0.126 Uiso 1 1 calc R . .
H33B H -0.0131 0.6379 -0.0480 0.126 Uiso 1 1 calc R . .
H33C H 0.0366 0.7468 0.0146 0.126 Uiso 1 1 calc R . .
C34 C 0.1190(4) 0.6516(3) 0.0713(3) 0.0768(11) Uani 1 1 d . . .
H34A H 0.1874 0.6732 0.0507 0.092 Uiso 1 1 calc R . .
H34B H 0.0958 0.5780 0.0660 0.092 Uiso 1 1 calc R . .
C35 C 0.1636(4) 0.7007(3) 0.1667(2) 0.0658(9) Uani 1 1 d . . .
H35A H 0.0950 0.6816 0.1874 0.079 Uiso 1 1 calc R . .
H35B H 0.1916 0.7746 0.1732 0.079 Uiso 1 1 calc R . .
C36 C 0.2706(4) 0.6694(3) 0.2244(2) 0.0635(10) Uani 1 1 d . . .
H36A H 0.3407 0.6944 0.2060 0.076 Uiso 1 1 calc R . .
H36B H 0.2442 0.5951 0.2109 0.076 Uiso 1 1 calc R . .
C37 C 0.3823(4) 1.0360(3) 0.3132(3) 0.0719(10) Uani 1 1 d . . .
H37A H 0.3462 1.0092 0.2490 0.108 Uiso 1 1 calc R . .
H37B H 0.4128 1.1095 0.3249 0.108 Uiso 1 1 calc R . .
H37C H 0.3194 1.0136 0.3379 0.108 Uiso 1 1 calc R . .
C38 C 0.4881(4) 0.9985(3) 0.3563(3) 0.0763(11) Uani 1 1 d . . .
H38A H 0.5136 1.0153 0.4215 0.092 Uiso 1 1 calc R . .
H38B H 0.5590 1.0345 0.3421 0.092 Uiso 1 1 calc R . .
C39 C 0.4577(3) 0.8848(3) 0.3268(3) 0.0601(9) Uani 1 1 d . . .
H39A H 0.4314 0.8676 0.2615 0.072 Uiso 1 1 calc R . .
H39B H 0.5332 0.8676 0.3539 0.072 Uiso 1 1 calc R . .
C40 C 0.3559(3) 0.8212(3) 0.3528(2) 0.0596(9) Uani 1 1 d . . .
H40A H 0.2816 0.8402 0.3261 0.072 Uiso 1 1 calc R . .
H40B H 0.3831 0.8400 0.4181 0.072 Uiso 1 1 calc R . .
C41 C 0.3241(4) 0.7017(3) 0.6145(3) 0.0872(14) Uani 1 1 d . . .
H41B H 0.2569 0.6672 0.5571 0.105 Uiso 1 1 calc R . .
H41C H 0.3993 0.7346 0.6052 0.105 Uiso 1 1 calc R . .
H41A H 0.3017 0.7522 0.6441 0.105 Uiso 1 1 calc R . .
C42 C 0.3448(4) 0.6304(3) 0.6686(3) 0.0744(11) Uani 1 1 d . . .
C43 C 0.6844(4) 0.4670(3) 0.0632(3) 0.0700(10) Uani 1 1 d . . .
H43A H 0.7369 0.5359 0.0943 0.105 Uiso 1 1 calc R . .
H43B H 0.6035 0.4539 0.0669 0.105 Uiso 1 1 calc R . .
H43C H 0.6743 0.4581 0.0008 0.105 Uiso 1 1 calc R . .
C44 C 0.7395(3) 0.3994(3) 0.1029(3) 0.0613(9) Uani 1 1 d . . .
Fe1 Fe 0.27110(4) 0.20612(3) 0.81371(3) 0.03532(11) Uani 1 1 d . . .
N1 N 0.2266(2) 0.13406(17) 0.68817(15) 0.0380(5) Uani 1 1 d . . .
N2 N 0.2123(2) 0.03245(17) 0.67255(14) 0.0368(5) Uani 1 1 d . . .
N3 N 0.3951(2) 0.13503(18) 0.85625(16) 0.0405(5) Uani 1 1 d . . .
N4 N 0.3621(2) 0.03258(17) 0.82212(16) 0.0400(5) Uani 1 1 d . . .
N5 N 0.1433(2) 0.08842(17) 0.82446(15) 0.0368(5) Uani 1 1 d . . .
N6 N 0.1352(2) -0.00889(16) 0.79425(15) 0.0370(5) Uani 1 1 d . . .
N7 N 0.3320(3) 0.3122(2) 1.00653(19) 0.0605(7) Uani 1 1 d . . .
N8 N 0.0788(3) 0.3148(2) 0.7462(2) 0.0655(8) Uani 1 1 d . . .
N9 N 0.4678(3) 0.3877(2) 0.7972(2) 0.0657(8) Uani 1 1 d . . .
N10 N 0.3179(3) 0.7059(2) 0.32636(18) 0.0532(7) Uani 1 1 d . . .
N11 N 0.3664(3) 0.5806(3) 0.7208(2) 0.0759(9) Uani 1 1 d . . .
N12 N 0.7834(3) 0.3439(3) 0.1359(2) 0.0722(9) Uani 1 1 d . . .
O1 O 0.6874(2) 0.56313(19) 0.83826(17) 0.0759(8) Uani 1 1 d . . .
H1B H 0.7322 0.5947 0.8928 0.091 Uiso 1 1 d R . .
H1A H 0.6463 0.5018 0.8366 0.091 Uiso 1 1 d R . .

loop_
_atom_site_aniso_label
_atom_site_aniso_U_11
_atom_site_aniso_U_22
_atom_site_aniso_U_33
_atom_site_aniso_U_23
_atom_site_aniso_U_13
_atom_site_aniso_U_12
B1 0.0434(18) 0.0334(16) 0.0414(18) 0.0039(13) 0.0188(15) 0.0145(14)
C1 0.0497(18) 0.0410(16) 0.0440(18) -0.0027(14) 0.0187(15) 0.0149(13)
C2 0.0442(17) 0.0439(17) 0.0433(17) 0.0009(13) 0.0106(14) 0.0167(14)
C3 0.059(2) 0.0398(17) 0.059(2) 0.0061(15) 0.0281(17) 0.0082(15)
C4 0.0406(15) 0.0543(18) 0.0368(16) 0.0135(13) 0.0176(13) 0.0169(13)
C5 0.0300(14) 0.066(2) 0.0407(17) 0.0062(15) 0.0142(13) 0.0153(14)
C6 0.0514(19) 0.071(2) 0.0399(18) 0.0104(15) 0.0188(15) 0.0267(16)
C7 0.0433(17) 0.078(2) 0.0320(16) -0.0072(15) 0.0115(13) 0.0318(16)
C8 0.057(2) 0.070(2) 0.0469(19) -0.0103(16) 0.0202(16) 0.0306(17)
C9 0.0442(17) 0.072(2) 0.0460(19) -0.0033(16) 0.0180(15) 0.0188(16)
C10 0.0307(14) 0.0615(19) 0.0316(15) -0.0039(13) 0.0105(12) 0.0192(13)
C11 0.0327(15) 0.070(2) 0.0336(16) 0.0048(14) 0.0122(13) 0.0148(14)
C12 0.0375(16) 0.077(2) 0.0340(16) 0.0109(15) 0.0172(13) 0.0278(16)
C13 0.0488(17) 0.073(2) 0.0406(17) 0.0208(15) 0.0189(14) 0.0490(16)
C14 0.063(2) 0.065(2) 0.054(2) 0.0216(17) 0.0269(18) 0.0323(18)
C15 0.080(3) 0.068(2) 0.064(2) 0.029(2) 0.022(2) 0.035(2)
C16 0.075(2) 0.074(2) 0.057(2) 0.0246(17) 0.0370(19) 0.052(2)
C17 0.0523(17) 0.0618(19) 0.0349(15) 0.0146(14) 0.0273(14) 0.0349(15)
C18 0.0364(15) 0.0517(17) 0.0361(16) 0.0030(13) 0.0158(13) 0.0158(13)
C19 0.0382(15) 0.0493(17) 0.0443(17) 0.0099(14) 0.0165(14) 0.0084(13)
C20 0.0509(19) 0.066(2) 0.071(2) 0.0161(18) 0.0357(18) 0.0153(17)
C21 0.071(2) 0.078(3) 0.071(3) 0.030(2) 0.049(2) 0.006(2)
C22 0.077(2) 0.053(2) 0.065(2) 0.0230(17) 0.036(2) 0.0052(18)
C23 0.058(2) 0.0456(19) 0.060(2) 0.0059(16) 0.0212(17) 0.0027(15)
C24 0.0384(15) 0.0399(15) 0.0351(15) 0.0083(12) 0.0115(12) 0.0087(12)
C25 0.077(3) 0.068(3) 0.072(3) 0.015(2) 0.018(2) 0.013(2)
C26 0.072(2) 0.066(2) 0.074(3) 0.0195(19) 0.046(2) 0.0164(19)
C27 0.061(2) 0.081(3) 0.078(3) 0.027(2) 0.035(2) 0.0217(19)
C28 0.068(2) 0.067(2) 0.065(2) 0.0203(18) 0.0350(18) 0.0447(18)
C29 0.073(2) 0.068(2) 0.070(3) 0.0254(19) 0.021(2) 0.0265(19)
C30 0.071(2) 0.074(3) 0.069(3) 0.032(2) 0.027(2) 0.028(2)
C31 0.077(3) 0.067(2) 0.081(3) 0.028(2) 0.013(2) 0.026(2)
C32 0.080(2) 0.076(2) 0.059(2) 0.0241(18) 0.0345(19) 0.058(2)
C33 0.073(3) 0.077(3) 0.075(3) 0.009(2) 0.009(2) 0.011(2)
C34 0.080(3) 0.072(3) 0.071(3) 0.007(2) 0.018(2) 0.030(2)
C35 0.068(2) 0.067(2) 0.062(2) 0.0137(18) 0.0164(19) 0.0323(19)
C36 0.078(2) 0.074(2) 0.058(2) 0.0046(17) 0.0313(19) 0.051(2)
C37 0.070(2) 0.082(3) 0.066(3) 0.028(2) 0.019(2) 0.034(2)
C38 0.080(3) 0.074(3) 0.073(3) 0.025(2) 0.025(2) 0.027(2)
C39 0.075(2) 0.071(2) 0.066(2) 0.0290(18) 0.0420(19) 0.0495(19)
C40 0.068(2) 0.073(2) 0.062(2) 0.0219(18) 0.0332(18) 0.0471(19)
C41 0.073(3) 0.090(3) 0.082(3) -0.023(2) 0.033(2) 0.012(2)
C42 0.067(2) 0.068(3) 0.072(3) 0.024(2) 0.018(2) 0.008(2)
C43 0.085(3) 0.067(2) 0.066(2) 0.0124(19) 0.037(2) 0.028(2)
C44 0.056(2) 0.077(3) 0.058(2) 0.0141(19) 0.0235(18) 0.0312(19)
Fe1 0.0316(2) 0.0366(2) 0.0359(2) 0.00146(16) 0.01251(16) 0.01122(16)
N1 0.0421(13) 0.0431(13) 0.0298(12) 0.0051(10) 0.0167(10) 0.0133(10)
N2 0.0357(12) 0.0432(13) 0.0284(12) 0.0005(10) 0.0093(10) 0.0146(10)
N3 0.0290(12) 0.0499(14) 0.0424(14) 0.0054(11) 0.0140(11) 0.0139(10)
N4 0.0406(13) 0.0462(14) 0.0408(14) 0.0080(11) 0.0187(11) 0.0223(11)
N5 0.0339(12) 0.0407(13) 0.0408(13) 0.0111(10) 0.0164(10) 0.0163(10)
N6 0.0363(12) 0.0336(12) 0.0369(13) 0.0027(10) 0.0127(10) 0.0089(10)
N7 0.0722(19) 0.0590(17) 0.0484(18) -0.0018(14) 0.0228(15) 0.0241(15)
N8 0.0623(18) 0.0674(19) 0.073(2) 0.0119(16) 0.0173(16) 0.0433(16)
N9 0.073(2) 0.0586(18) 0.066(2) 0.0046(15) 0.0444(17) 0.0034(15)
N10 0.0608(17) 0.0682(18) 0.0550(16) 0.0173(13) 0.0305(14) 0.0462(14)
N11 0.076(2) 0.079(2) 0.066(2) 0.0211(18) 0.0139(18) 0.0312(18)
N12 0.078(2) 0.073(2) 0.066(2) 0.0300(17) 0.0299(17) 0.0174(17)
O1 0.0695(16) 0.0647(16) 0.0657(17) -0.0097(13) 0.0283(14) -0.0139(13)

loop_
_atom_type_symbol
_atom_type_description
_atom_type_scat_dispersion_real
_atom_type_scat_dispersion_imag
_atom_type_scat_source
C C 0.0033 0.0016 'International Tables Vol C Tables 4.2.6.8 and 6.1.1.4'
H H 0.0000 0.0000 'International Tables Vol C Tables 4.2.6.8 and 6.1.1.4'
B B 0.0013 0.0007 'International Tables Vol C Tables 4.2.6.8 and 6.1.1.4'
N N 0.0061 0.0033 'International Tables Vol C Tables 4.2.6.8 and 6.1.1.4'
Fe Fe 0.3463 0.8444 'International Tables Vol C Tables 4.2.6.8 and 6.1.1.4'
O O 0.0106 0.0060 'International Tables Vol C Tables 4.2.6.8 and 6.1.1.4'

loop_
_geom_angle_atom_site_label_1
_geom_angle_atom_site_label_2
_geom_angle_atom_site_label_3
_geom_angle
_geom_angle_site_symmetry_1
_geom_angle_site_symmetry_3
_geom_angle_publ_flag
N4 B1 N2 107.6(2) . . ?
N4 B1 N6 108.0(2) . . ?
N2 B1 N6 107.6(2) . . ?
N4 B1 H1 111.0 . . ?
N2 B1 H1 111.4 . . ?
N6 B1 H1 111.0 . . ?
N7 C1 Fe1 178.5(3) . . ?
N8 C2 Fe1 179.1(3) . . ?
N9 C3 Fe1 177.9(3) . . ?
N1 C4 C5 110.4(3) . . ?
N1 C4 H4 124.8 . . ?
C5 C4 H4 124.8 . . ?
C10 C5 C6 119.0(3) . . ?
C10 C5 C4 104.5(3) . . ?
C6 C5 C4 136.5(3) . . ?
C7 C6 C5 118.1(3) . . ?
C7 C6 H6 120.9 . . ?
C5 C6 H6 120.9 . . ?
C6 C7 C8 122.2(3) . . ?
C6 C7 H7 118.9 . . ?
C8 C7 H7 118.9 . . ?
C9 C8 C7 121.6(3) . . ?
C9 C8 H8 119.2 . . ?
C7 C8 H8 119.2 . . ?
C8 C9 C10 116.6(3) . . ?
C8 C9 H9 121.7 . . ?
C10 C9 H9 121.7 . . ?
N2 C10 C9 129.5(3) . . ?
N2 C10 C5 108.0(2) . . ?
C9 C10 C5 122.4(3) . . ?
N3 C11 C12 109.3(3) . . ?
N3 C11 H11 125.3 . . ?
C12 C11 H11 125.3 . . ?
C17 C12 C11 105.7(3) . . ?
C17 C12 C13 119.3(3) . . ?
C11 C12 C13 135.0(3) . . ?
C14 C13 C12 116.8(3) . . ?
C14 C13 H13 121.6 . . ?
C12 C13 H13 121.6 . . ?
C13 C14 C15 122.8(3) . . ?
C13 C14 H14 118.6 . . ?
C15 C14 H14 118.6 . . ?
C16 C15 C14 122.0(4) . . ?
C16 C15 H15 119.0 . . ?
C14 C15 H15 119.0 . . ?
C15 C16 C17 117.0(4) . . ?
C15 C16 H16 121.5 . . ?
C17 C16 H16 121.5 . . ?
N4 C17 C12 108.6(3) . . ?
N4 C17 C16 129.3(3) . . ?
C12 C17 C16 122.1(3) . . ?
N5 C18 C19 109.5(3) . . ?
N5 C18 H18 125.2 . . ?
C19 C18 H18 125.2 . . ?
C24 C19 C18 105.2(2) . . ?
C24 C19 C20 119.6(3) . . ?
C18 C19 C20 135.3(3) . . ?
C21 C20 C19 119.3(3) . . ?
C21 C20 H20 120.4 . . ?
C19 C20 H20 120.4 . . ?
C20 C21 C22 121.0(3) . . ?
C20 C21 H21 119.5 . . ?
C22 C21 H21 119.5 . . ?
C23 C22 C21 122.5(3) . . ?
C23 C22 H22 118.8 . . ?
C21 C22 H22 118.8 . . ?
C22 C23 C24 116.0(3) . . ?
C22 C23 H23 122.0 . . ?
C24 C23 H23 122.0 . . ?
N6 C24 C19 108.4(2) . . ?
N6 C24 C23 129.9(3) . . ?
C19 C24 C23 121.7(3) . . ?
C26 C25 H25A 109.5 . . ?
C26 C25 H25B 109.5 . . ?
H25A C25 H25B 109.5 . . ?
C26 C25 H25C 109.5 . . ?
H25A C25 H25C 109.5 . . ?
H25B C25 H25C 109.5 . . ?
C25 C26 C27 116.2(3) . . ?
C25 C26 H26A 108.2 . . ?
C27 C26 H26A 108.2 . . ?
C25 C26 H26B 108.2 . . ?
C27 C26 H26B 108.2 . . ?
H26A C26 H26B 107.4 . . ?
C28 C27 C26 110.1(3) . . ?
C28 C27 H27A 109.6 . . ?
C26 C27 H27A 109.6 . . ?
C28 C27 H27B 109.6 . . ?
C26 C27 H27B 109.6 . . ?
H27A C27 H27B 108.2 . . ?
C27 C28 N10 116.0(3) . . ?
C27 C28 H28A 108.3 . . ?
N10 C28 H28A 108.3 . . ?
C27 C28 H28B 108.3 . . ?
N10 C28 H28B 108.3 . . ?
H28A C28 H28B 107.4 . . ?
C30 C29 H29A 109.5 . . ?
C30 C29 H29B 109.5 . . ?
H29A C29 H29B 109.5 . . ?
C30 C29 H29C 109.5 . . ?
H29A C29 H29C 109.5 . . ?
H29B C29 H29C 109.5 . . ?
C29 C30 C31 115.8(4) . . ?
C29 C30 H30A 108.3 . . ?
C31 C30 H30A 108.3 . . ?
C29 C30 H30B 108.3 . . ?
C31 C30 H30B 108.3 . . ?
H30A C30 H30B 107.4 . . ?
C32 C31 C30 115.7(4) . . ?
C32 C31 H31A 108.4 . . ?
C30 C31 H31A 108.4 . . ?
C32 C31 H31B 108.4 . . ?
C30 C31 H31B 108.4 . . ?
H31A C31 H31B 107.4 . . ?
C31 C32 N10 117.6(3) . . ?
C31 C32 H32A 107.9 . . ?
N10 C32 H32A 107.9 . . ?
C31 C32 H32B 107.9 . . ?
N10 C32 H32B 107.9 . . ?
H32A C32 H32B 107.2 . . ?
C34 C33 H33A 109.5 . . ?
C34 C33 H33B 109.5 . . ?
H33A C33 H33B 109.5 . . ?
C34 C33 H33C 109.5 . . ?
H33A C33 H33C 109.5 . . ?
H33B C33 H33C 109.5 . . ?
C33 C34 C35 114.0(4) . . ?
C33 C34 H34A 108.8 . . ?
C35 C34 H34A 108.8 . . ?
C33 C34 H34B 108.8 . . ?
C35 C34 H34B 108.8 . . ?
H34A C34 H34B 107.7 . . ?
C34 C35 C36 111.0(3) . . ?
C34 C35 H35A 109.4 . . ?
C36 C35 H35A 109.4 . . ?
C34 C35 H35B 109.4 . . ?
C36 C35 H35B 109.4 . . ?
H35A C35 H35B 108.0 . . ?
C35 C36 N10 116.9(2) . . ?
C35 C36 H36A 108.1 . . ?
N10 C36 H36A 108.1 . . ?
C35 C36 H36B 108.1 . . ?
N10 C36 H36B 108.1 . . ?
H36A C36 H36B 107.3 . . ?
C38 C37 H37A 109.5 . . ?
C38 C37 H37B 109.5 . . ?
H37A C37 H37B 109.5 . . ?
C38 C37 H37C 109.5 . . ?
H37A C37 H37C 109.5 . . ?
H37B C37 H37C 109.5 . . ?
C37 C38 C39 114.2(3) . . ?
C37 C38 H38A 108.7 . . ?
C39 C38 H38A 108.7 . . ?
C37 C38 H38B 108.7 . . ?
C39 C38 H38B 108.7 . . ?
H38A C38 H38B 107.6 . . ?
C40 C39 C38 113.2(3) . . ?
C40 C39 H39A 108.9 . . ?
C38 C39 H39A 108.9 . . ?
C40 C39 H39B 108.9 . . ?
C38 C39 H39B 108.9 . . ?
H39A C39 H39B 107.8 . . ?
C39 C40 N10 117.5(3) . . ?
C39 C40 H40A 107.9 . . ?
N10 C40 H40A 107.9 . . ?
C39 C40 H40B 107.9 . . ?
N10 C40 H40B 107.9 . . ?
H40A C40 H40B 107.2 . . ?
C42 C41 H41B 109.5 . . ?
C42 C41 H41C 109.5 . . ?
H41B C41 H41C 109.5 . . ?
C42 C41 H41A 109.5 . . ?
H41B C41 H41A 109.5 . . ?
H41C C41 H41A 109.5 . . ?
N11 C42 C41 172.6(5) . . ?
C44 C43 H43A 109.5 . . ?
C44 C43 H43B 109.5 . . ?
H43A C43 H43B 109.5 . . ?
C44 C43 H43C 109.5 . . ?
H43A C43 H43C 109.5 . . ?
H43B C43 H43C 109.5 . . ?
N12 C44 C43 179.1(4) . . ?
C3 Fe1 C1 88.81(14) . . ?
C3 Fe1 C2 88.15(14) . . ?
C1 Fe1 C2 87.81(13) . . ?
C3 Fe1 N5 179.12(12) . . ?
C1 Fe1 N5 90.39(11) . . ?
C2 Fe1 N5 91.46(12) . . ?
C3 Fe1 N3 91.92(13) . . ?
C1 Fe1 N3 92.38(11) . . ?
C2 Fe1 N3 179.80(13) . . ?
N5 Fe1 N3 88.47(9) . . ?
C3 Fe1 N1 92.44(12) . . ?
C1 Fe1 N1 178.56(12) . . ?
C2 Fe1 N1 91.50(11) . . ?
N5 Fe1 N1 88.36(10) . . ?
N3 Fe1 N1 88.31(10) . . ?
C4 N1 N2 108.9(2) . . ?
C4 N1 Fe1 132.4(2) . . ?
N2 N1 Fe1 118.64(16) . . ?
N1 N2 C10 108.2(2) . . ?
N1 N2 B1 119.0(2) . . ?
C10 N2 B1 132.8(2) . . ?
C11 N3 N4 108.2(2) . . ?
C11 N3 Fe1 132.1(2) . . ?
N4 N3 Fe1 119.69(16) . . ?
C17 N4 N3 108.1(2) . . ?
C17 N4 B1 134.0(2) . . ?
N3 N4 B1 117.8(2) . . ?
C18 N5 N6 108.0(2) . . ?
C18 N5 Fe1 131.70(19) . . ?
N6 N5 Fe1 120.32(16) . . ?
C24 N6 N5 108.9(2) . . ?
C24 N6 B1 133.8(2) . . ?
N5 N6 B1 117.2(2) . . ?
C32 N10 C40 111.0(3) . . ?
C32 N10 C36 106.0(2) . . ?
C40 N10 C36 111.5(3) . . ?
C32 N10 C28 111.7(3) . . ?
C40 N10 C28 106.4(2) . . ?
C36 N10 C28 110.2(3) . . ?
H1B O1 H1A 110.2 . . ?

loop_
_geom_bond_atom_site_label_1
_geom_bond_atom_site_label_2
_geom_bond_distance
_geom_bond_site_symmetry_2
_geom_bond_publ_flag
B1 N4 1.522(4) . ?
B1 N2 1.525(4) . ?
B1 N6 1.552(4) . ?
B1 H1 0.9800 . ?
C1 N7 1.138(4) . ?
C1 Fe1 1.910(3) . ?
C2 N8 1.129(4) . ?
C2 Fe1 1.928(3) . ?
C3 N9 1.146(4) . ?
C3 Fe1 1.893(3) . ?
C4 N1 1.303(3) . ?
C4 C5 1.401(4) . ?
C4 H4 0.9300 . ?
C5 C10 1.396(4) . ?
C5 C6 1.400(4) . ?
C6 C7 1.353(4) . ?
C6 H6 0.9300 . ?
C7 C8 1.386(5) . ?
C7 H7 0.9300 . ?
C8 C9 1.361(4) . ?
C8 H8 0.9300 . ?
C9 C10 1.394(4) . ?
C9 H9 0.9300 . ?
C10 N2 1.364(3) . ?
C11 N3 1.325(3) . ?
C11 C12 1.385(4) . ?
C11 H11 0.9300 . ?
C12 C17 1.377(4) . ?
C12 C13 1.419(4) . ?
C13 C14 1.347(4) . ?
C13 H13 0.9300 . ?
C14 C15 1.377(5) . ?
C14 H14 0.9300 . ?
C15 C16 1.336(5) . ?
C15 H15 0.9300 . ?
C16 C17 1.396(4) . ?
C16 H16 0.9300 . ?
C17 N4 1.345(3) . ?
C18 N5 1.324(3) . ?
C18 C19 1.386(4) . ?
C18 H18 0.9300 . ?
C19 C24 1.385(4) . ?
C19 C20 1.408(4) . ?
C20 C21 1.312(5) . ?
C20 H20 0.9300 . ?
C21 C22 1.407(5) . ?
C21 H21 0.9300 . ?
C22 C23 1.362(5) . ?
C22 H22 0.9300 . ?
C23 C24 1.402(4) . ?
C23 H23 0.9300 . ?
C24 N6 1.336(3) . ?
C25 C26 1.456(5) . ?
C25 H25A 0.9600 . ?
C25 H25B 0.9600 . ?
C25 H25C 0.9600 . ?
C26 C27 1.523(5) . ?
C26 H26A 0.9700 . ?
C26 H26B 0.9700 . ?
C27 C28 1.479(5) . ?
C27 H27A 0.9700 . ?
C27 H27B 0.9700 . ?
C28 N10 1.523(4) . ?
C28 H28A 0.9700 . ?
C28 H28B 0.9700 . ?
C29 C30 1.477(5) . ?
C29 H29A 0.9600 . ?
C29 H29B 0.9600 . ?
C29 H29C 0.9600 . ?
C30 C31 1.484(5) . ?
C30 H30A 0.9700 . ?
C30 H30B 0.9700 . ?
C31 C32 1.449(5) . ?
C31 H31A 0.9700 . ?
C31 H31B 0.9700 . ?
C32 N10 1.509(4) . ?
C32 H32A 0.9700 . ?
C32 H32B 0.9700 . ?
C33 C34 1.437(5) . ?
C33 H33A 0.9600 . ?
C33 H33B 0.9600 . ?
C33 H33C 0.9600 . ?
C34 C35 1.462(5) . ?
C34 H34A 0.9700 . ?
C34 H34B 0.9700 . ?
C35 C36 1.508(5) . ?
C35 H35A 0.9700 . ?
C35 H35B 0.9700 . ?
C36 N10 1.520(4) . ?
C36 H36A 0.9700 . ?
C36 H36B 0.9700 . ?
C37 C38 1.484(5) . ?
C37 H37A 0.9600 . ?
C37 H37B 0.9600 . ?
C37 H37C 0.9600 . ?
C38 C39 1.508(5) . ?
C38 H38A 0.9700 . ?
C38 H38B 0.9700 . ?
C39 C40 1.503(5) . ?
C39 H39A 0.9700 . ?
C39 H39B 0.9700 . ?
C40 N10 1.513(4) . ?
C40 H40A 0.9700 . ?
C40 H40B 0.9700 . ?
C41 C42 1.398(6) . ?
C41 H41B 0.9600 . ?
C41 H41C 0.9600 . ?
C41 H41A 0.9600 . ?
C42 N11 1.146(5) . ?
C43 C44 1.379(5) . ?
C43 H43A 0.9600 . ?
C43 H43B 0.9600 . ?
C43 H43C 0.9600 . ?
C44 N12 1.127(4) . ?
Fe1 N5 1.972(2) . ?
Fe1 N3 1.979(2) . ?
Fe1 N1 1.984(2) . ?
N1 N2 1.362(3) . ?
N3 N4 1.369(3) . ?
N5 N6 1.358(3) . ?
O1 H1B 0.8500 . ?
O1 H1A 0.8500 . ?

loop_
_geom_hbond_atom_site_label_D
_geom_hbond_atom_site_label_H
_geom_hbond_atom_site_label_A
_geom_hbond_distance_DH
_geom_hbond_distance_HA
_geom_hbond_distance_DA
_geom_hbond_angle_DHA
_geom_hbond_site_symmetry_A
O1 H1B N7 0.85 2.43 3.014(4) 126.5 2_667
O1 H1A N9 0.85 2.12 2.869(4) 147.3 .
